data_4081544
loop_
_publ_author_name
'Dietz, Christina'
'Jouikov, Viatcheslav'
'Jurkschat, Klaus'

_publ_section_title
;
 Diastereoselectiveortho-Metalation of a Chiral Ferrocenylphosphonic
 Diamide and Its Organotin Derivatives
;
_journal_issue 20
_journal_name_full Organometallics
_journal_page_first 5906
_journal_paper_doi 10.1021/om4004797
_journal_volume 32
_journal_year 2013
_chemical_absolute_configuration ad
_chemical_formula_moiety 'C30 H34 F Fe N2 O P Sn, C3 H6 O'
_chemical_formula_sum 'C33 H40 F Fe N2 O2 P Sn'
_chemical_formula_weight 721.18
_chemical_name_systematic
; 
(3aR,7aR)-[(RFc)-(2-Monofluoridodiphenylstannyl)ferrocenyl]-
(3a,4,5,6,7,7a-octahydro-1,3-dimethyl-1,3,2-benzodiaza-phosphol)-2-oxid  
;
_space_group_IT_number 19
_symmetry_cell_setting orthorhombic
_symmetry_space_group_name_Hall 'P 2ac 2ab'
_symmetry_space_group_name_H-M 'P 21 21 21'
_atom_sites_solution_hydrogens geom
_atom_sites_solution_primary direct
_atom_sites_solution_secondary difmap
_audit_creation_method SHELXL-97
_cell_angle_alpha 90.00
_cell_angle_beta 90.00
_cell_angle_gamma 90.00
_cell_formula_units_Z 4
_cell_length_a 9.7724(2)
_cell_length_b 15.4943(4)
_cell_length_c 20.6467(6)
_cell_measurement_reflns_used 13039
_cell_measurement_temperature 173(2)
_cell_measurement_theta_max 29.0677
_cell_measurement_theta_min 2.3011
_cell_volume 3126.25(14)
_computing_cell_refinement 'CrysAlisPro, Oxford Diffraction Ltd., Version 1.171.33.55''
_computing_data_collection 'CrysAlisPro, Oxford Diffraction Ltd., Version 1.171.33.55''
_computing_data_reduction 'CrysAlisPro, Oxford Diffraction Ltd., Version 1.171.33.55''
_computing_molecular_graphics 'SHELXP-97 (Sheldrick, 1997)'
_computing_publication_material 'enCIFer Version 1.4'
_computing_structure_refinement 'SHELXL-97 (Sheldrick, 1997)'
_computing_structure_solution 'SHELXS-97 (Sheldrick, 1990)'
_diffrn_ambient_temperature 173(2)
_diffrn_measured_fraction_theta_full 0.999
_diffrn_measured_fraction_theta_max 0.999
_diffrn_measurement_device 'XcaliburS CCD Diffractometer'
_diffrn_measurement_method '\w und \y scan'
_diffrn_radiation_monochromator graphite
_diffrn_radiation_source 'fine-focus sealed tube'
_diffrn_radiation_type MoK\a
_diffrn_radiation_wavelength 0.71073
_diffrn_reflns_av_R_equivalents 0.0371
_diffrn_reflns_av_sigmaI/netI 0.0467
_diffrn_reflns_limit_h_max 11
_diffrn_reflns_limit_h_min -11
_diffrn_reflns_limit_k_max 18
_diffrn_reflns_limit_k_min -18
_diffrn_reflns_limit_l_max 24
_diffrn_reflns_limit_l_min -24
_diffrn_reflns_number 21389
_diffrn_reflns_theta_full 25.50
_diffrn_reflns_theta_max 25.50
_diffrn_reflns_theta_min 2.31
_exptl_absorpt_coefficient_mu 1.352
_exptl_absorpt_correction_T_max 1.00000
_exptl_absorpt_correction_T_min 0.75234
_exptl_absorpt_correction_type multi-scan
_exptl_absorpt_process_details
;
CrysAlisPro, Oxford Diffraction Ltd.,
Version 1.171.33.55 (release 05-01-2010 CrysAlis171 .NET)
(compiled Jan  5 2010,16:28:46)
Empirical absorption correction using spherical harmonics,
 implemented in SCALE3 ABSPACK scaling algorithm.
;
_exptl_crystal_colour orange
_exptl_crystal_density_diffrn 1.532
_exptl_crystal_density_method 'not measured'
_exptl_crystal_description plate
_exptl_crystal_F_000 1472
_exptl_crystal_size_max 0.50
_exptl_crystal_size_mid 0.35
_exptl_crystal_size_min 0.08
_platon_squeeze_details
;
;
_refine_diff_density_max 0.344
_refine_diff_density_min -0.289
_refine_diff_density_rms 0.057
_refine_ls_abs_structure_details 'Flack H D (1983), Acta Cryst. A39, 876-881'
_refine_ls_abs_structure_Flack 0.005(16)
_refine_ls_extinction_method none
_refine_ls_goodness_of_fit_ref 0.812
_refine_ls_hydrogen_treatment constr
_refine_ls_matrix_type full
_refine_ls_number_parameters 334
_refine_ls_number_reflns 5822
_refine_ls_number_restraints 0
_refine_ls_restrained_S_all 0.812
_refine_ls_R_factor_all 0.0287
_refine_ls_R_factor_gt 0.0246
_refine_ls_shift/su_max 0.001
_refine_ls_shift/su_mean 0.000
_refine_ls_structure_factor_coef Fsqd
_refine_ls_weighting_details 'calc w=1/[\s^2^(Fo^2^)+(0.0348P)^2^+0.0000P] where P=(Fo^2^+2Fc^2^)/3'
_refine_ls_weighting_scheme calc
_refine_ls_wR_factor_gt 0.0525
_refine_ls_wR_factor_ref 0.0532
_reflns_number_gt 5168
_reflns_number_total 5822
_reflns_threshold_expression >2sigma(I)
_cod_data_source_file om4004797_si_002.cif
_cod_data_source_block compound(R,R,Rp)-6_acetone
_cod_database_code 4081544

loop_
_symmetry_equiv_pos_as_xyz
'x, y, z'
'-x+1/2, -y, z+1/2'
'-x, y+1/2, -z+1/2'
'x+1/2, -y+1/2, -z'

loop_
_atom_site_label
_atom_site_type_symbol
_atom_site_fract_x
_atom_site_fract_y
_atom_site_fract_z
_atom_site_U_iso_or_equiv
_atom_site_adp_type
_atom_site_occupancy
_atom_site_symmetry_multiplicity
_atom_site_calc_flag
_atom_site_refinement_flags
Sn1 Sn 0.262659(19) 0.010329(12) 0.188533(10) 0.01977(6) Uani 1 1 d .
F1 F 0.14993(19) 0.05233(12) 0.26390(9) 0.0338(5) Uani 1 1 d .
P1 P 0.56903(8) -0.03511(5) 0.12622(4) 0.01951(19) Uani 1 1 d .
O1 O 0.4200(2) -0.03476(13) 0.10853(10) 0.0224(5) Uani 1 1 d .
Fe1 Fe 0.52851(5) -0.09451(3) 0.28695(2) 0.02353(12) Uani 1 1 d .
C1 C 0.4486(3) 0.01251(19) 0.24126(14) 0.0201(6) Uani 1 1 d .
C2 C 0.5709(3) -0.01641(19) 0.21022(14) 0.0196(6) Uani 1 1 d .
C3 C 0.6807(3) -0.0129(2) 0.25619(16) 0.0292(8) Uani 1 1 d .
H3A H 0.7715 -0.0280 0.2487 0.035 Uiso 1 1 calc R
C4 C 0.6249(3) 0.0178(2) 0.31508(17) 0.0292(7) Uani 1 1 d .
H4A H 0.6729 0.0268 0.3534 0.035 Uiso 1 1 calc R
C5 C 0.4824(3) 0.03239(18) 0.30557(15) 0.0257(7) Uani 1 1 d .
H5A H 0.4216 0.0520 0.3369 0.031 Uiso 1 1 calc R
C6 C 0.3787(3) -0.1778(2) 0.3164(2) 0.0399(10) Uani 1 1 d .
H6A H 0.2862 -0.1643 0.3191 0.048 Uiso 1 1 calc R
C7 C 0.4449(4) -0.2123(2) 0.26363(18) 0.0333(9) Uani 1 1 d .
H7A H 0.4041 -0.2271 0.2245 0.040 Uiso 1 1 calc R
C8 C 0.5842(4) -0.2214(2) 0.2786(2) 0.0384(10) Uani 1 1 d .
H8A H 0.6517 -0.2424 0.2510 0.046 Uiso 1 1 calc R
C9 C 0.6034(4) -0.1935(2) 0.3419(2) 0.0453(11) Uani 1 1 d .
H9A H 0.6860 -0.1930 0.3642 0.054 Uiso 1 1 calc R
C10 C 0.4776(5) -0.1666(2) 0.36592(18) 0.0470(11) Uani 1 1 d .
H10A H 0.4612 -0.1451 0.4072 0.056 Uiso 1 1 calc R
N1 N 0.6616(3) -0.11861(16) 0.10349(13) 0.0229(6) Uani 1 1 d .
N2 N 0.6619(3) 0.03816(17) 0.08825(13) 0.0224(6) Uani 1 1 d .
C11 C 0.7548(3) -0.09289(17) 0.05147(14) 0.0204(6) Uani 1 1 d .
H11A H 0.7041 -0.0927 0.0105 0.024 Uiso 1 1 calc R
C12 C 0.7936(3) -0.00112(19) 0.06806(14) 0.0213(7) Uani 1 1 d .
H12A H 0.8548 -0.0023 0.1056 0.026 Uiso 1 1 calc R
C13 C 0.8672(3) 0.0416(2) 0.01302(17) 0.0291(8) Uani 1 1 d .
H13A H 0.8921 0.1002 0.0246 0.035 Uiso 1 1 calc R
H13B H 0.8093 0.0434 -0.0251 0.035 Uiso 1 1 calc R
C14 C 0.9975(3) -0.0129(2) -0.00056(16) 0.0319(8) Uani 1 1 d .
H14A H 1.0430 0.0101 -0.0386 0.038 Uiso 1 1 calc R
H14B H 1.0598 -0.0069 0.0358 0.038 Uiso 1 1 calc R
C15 C 0.9687(3) -0.1081(2) -0.01131(16) 0.0314(8) Uani 1 1 d .
H15A H 1.0547 -0.1391 -0.0140 0.038 Uiso 1 1 calc R
H15B H 0.9214 -0.1153 -0.0523 0.038 Uiso 1 1 calc R
C16 C 0.8811(3) -0.1472(2) 0.04336(16) 0.0250(8) Uani 1 1 d .
H16A H 0.8558 -0.2059 0.0325 0.030 Uiso 1 1 calc R
H16B H 0.9328 -0.1481 0.0834 0.030 Uiso 1 1 calc R
C17 C 0.6004(3) -0.2044(2) 0.09865(19) 0.0331(9) Uani 1 1 d .
H17A H 0.6684 -0.2451 0.0847 0.050 Uiso 1 1 calc R
H17B H 0.5269 -0.2032 0.0678 0.050 Uiso 1 1 calc R
H17C H 0.5656 -0.2214 0.1402 0.050 Uiso 1 1 calc R
C18 C 0.6678(4) 0.1257(2) 0.11449(17) 0.0300(9) Uani 1 1 d .
H18A H 0.7255 0.1607 0.0876 0.045 Uiso 1 1 calc R
H18B H 0.7044 0.1240 0.1576 0.045 Uiso 1 1 calc R
H18C H 0.5773 0.1498 0.1155 0.045 Uiso 1 1 calc R
C21 C 0.1592(3) -0.1100(2) 0.17998(17) 0.0246(7) Uani 1 1 d .
C22 C 0.2001(3) -0.1757(2) 0.13873(17) 0.0309(9) Uani 1 1 d .
H22A H 0.2707 -0.1658 0.1095 0.037 Uiso 1 1 calc R
C23 C 0.1379(4) -0.2555(2) 0.1403(2) 0.0406(10) Uani 1 1 d .
H23A H 0.1680 -0.2991 0.1128 0.049 Uiso 1 1 calc R
C24 C 0.0309(4) -0.2711(2) 0.1828(2) 0.0416(10) Uani 1 1 d .
H24A H -0.0099 -0.3252 0.1844 0.050 Uiso 1 1 calc R
C25 C -0.0142(4) -0.2060(3) 0.22224(19) 0.0441(10) Uani 1 1 d .
H25A H -0.0876 -0.2158 0.2499 0.053 Uiso 1 1 calc R
C26 C 0.0487(3) -0.1254(2) 0.22140(17) 0.0329(8) Uani 1 1 d .
H26A H 0.0172 -0.0818 0.2484 0.039 Uiso 1 1 calc R
C31 C 0.1995(3) 0.11201(19) 0.12566(15) 0.0201(7) Uani 1 1 d .
C32 C 0.0830(3) 0.1584(2) 0.14280(16) 0.0252(8) Uani 1 1 d .
H32A H 0.0376 0.1451 0.1811 0.030 Uiso 1 1 calc R
C33 C 0.0340(4) 0.2239(2) 0.10375(17) 0.0313(8) Uani 1 1 d .
H33A H -0.0441 0.2542 0.1159 0.038 Uiso 1 1 calc R
C34 C 0.1004(4) 0.2447(2) 0.04683(17) 0.0324(9) Uani 1 1 d .
H34A H 0.0677 0.2888 0.0206 0.039 Uiso 1 1 calc R
C35 C 0.2158(3) 0.1991(2) 0.02939(16) 0.0289(8) Uani 1 1 d .
H35A H 0.2613 0.2128 -0.0088 0.035 Uiso 1 1 calc R
C36 C 0.2643(3) 0.13333(18) 0.06813(14) 0.0257(7) Uani 1 1 d .
H36A H 0.3417 0.1028 0.0554 0.031 Uiso 1 1 calc R

loop_
_atom_site_aniso_label
_atom_site_aniso_U_11
_atom_site_aniso_U_22
_atom_site_aniso_U_33
_atom_site_aniso_U_23
_atom_site_aniso_U_13
_atom_site_aniso_U_12
Sn1 0.02079(10) 0.01897(10) 0.01954(10) 0.00083(9) 0.00204(9) 0.00201(9)
F1 0.0366(11) 0.0370(12) 0.0278(12) 0.0026(9) 0.0113(9) 0.0104(9)
P1 0.0209(4) 0.0164(4) 0.0212(5) 0.0002(3) 0.0029(4) 0.0003(3)
O1 0.0224(10) 0.0257(12) 0.0193(12) -0.0022(9) 0.0027(9) 0.0015(9)
Fe1 0.0249(2) 0.0231(3) 0.0226(3) 0.0055(2) -0.0012(2) 0.0010(2)
C1 0.0243(14) 0.0137(15) 0.0223(16) 0.0056(14) 0.0004(13) -0.0039(14)
C2 0.0232(14) 0.0169(15) 0.0185(15) 0.0034(13) 0.0008(12) -0.0028(13)
C3 0.0278(15) 0.0288(19) 0.031(2) 0.0077(17) -0.0032(14) -0.0046(16)
C4 0.0355(16) 0.0279(18) 0.0243(18) -0.0014(18) -0.0076(16) -0.0039(15)
C5 0.0343(16) 0.0214(16) 0.0214(18) 0.0015(14) 0.0043(16) -0.0002(13)
C6 0.0335(19) 0.0239(18) 0.062(3) 0.021(2) 0.016(2) -0.0020(15)
C7 0.043(2) 0.0232(19) 0.034(2) 0.0042(17) -0.0058(19) -0.0073(17)
C8 0.041(2) 0.021(2) 0.053(3) 0.003(2) 0.006(2) 0.0032(17)
C9 0.045(2) 0.029(2) 0.061(3) 0.017(2) -0.019(2) -0.0029(19)
C10 0.087(3) 0.030(2) 0.024(2) 0.0123(17) 0.007(2) -0.009(2)
N1 0.0229(15) 0.0192(15) 0.0267(17) 0.0005(12) 0.0044(13) -0.0009(12)
N2 0.0249(14) 0.0192(15) 0.0230(16) 0.0026(12) 0.0056(12) 0.0001(11)
C11 0.0206(15) 0.0195(15) 0.0211(16) -0.0016(12) -0.0016(16) -0.0013(16)
C12 0.0237(14) 0.0228(18) 0.0175(15) 0.0001(14) 0.0015(12) -0.0015(15)
C13 0.0346(19) 0.0252(19) 0.027(2) 0.0023(15) 0.0065(16) -0.0033(15)
C14 0.0319(17) 0.034(2) 0.0299(19) -0.0042(17) 0.0108(14) -0.0036(17)
C15 0.0295(18) 0.031(2) 0.034(2) -0.0053(16) 0.0091(17) 0.0042(16)
C16 0.0285(18) 0.0199(18) 0.027(2) 0.0015(15) 0.0023(15) 0.0035(14)
C17 0.037(2) 0.0192(19) 0.043(2) 0.0037(16) 0.0159(18) -0.0021(16)
C18 0.043(2) 0.0170(18) 0.030(2) -0.0006(15) 0.0106(19) -0.0006(16)
C21 0.0242(16) 0.0230(17) 0.027(2) 0.0068(16) -0.0047(16) -0.0012(14)
C22 0.0256(19) 0.029(2) 0.039(2) 0.0018(17) -0.0042(16) 0.0004(15)
C23 0.040(2) 0.027(2) 0.055(3) -0.0003(19) -0.018(2) -0.0036(17)
C24 0.042(2) 0.032(2) 0.052(3) 0.013(2) -0.014(2) -0.0158(17)
C25 0.037(2) 0.060(3) 0.036(2) 0.012(2) -0.003(2) -0.020(2)
C26 0.0306(19) 0.040(2) 0.028(2) 0.0061(17) -0.0029(17) -0.0057(17)
C31 0.0256(17) 0.0173(17) 0.0176(18) 0.0015(14) -0.0047(14) -0.0037(13)
C32 0.0271(18) 0.0261(19) 0.022(2) 0.0013(15) -0.0007(15) -0.0029(15)
C33 0.0288(18) 0.029(2) 0.036(2) 0.0001(17) -0.0027(18) 0.0066(16)
C34 0.038(2) 0.027(2) 0.032(2) 0.0021(17) -0.0129(18) 0.0032(17)
C35 0.038(2) 0.0271(18) 0.0215(19) 0.0035(14) -0.0030(17) -0.0035(16)
C36 0.0292(18) 0.0209(16) 0.0272(18) -0.0057(13) -0.0013(18) 0.0012(17)

loop_
_atom_type_symbol
_atom_type_description
_atom_type_scat_dispersion_real
_atom_type_scat_dispersion_imag
_atom_type_scat_source
C C 0.0033 0.0016 'International Tables Vol C Tables 4.2.6.8 and 6.1.1.4'
H H 0.0000 0.0000 'International Tables Vol C Tables 4.2.6.8 and 6.1.1.4'
N N 0.0061 0.0033 'International Tables Vol C Tables 4.2.6.8 and 6.1.1.4'
O O 0.0106 0.0060 'International Tables Vol C Tables 4.2.6.8 and 6.1.1.4'
F F 0.0171 0.0103 'International Tables Vol C Tables 4.2.6.8 and 6.1.1.4'
P P 0.1023 0.0942 'International Tables Vol C Tables 4.2.6.8 and 6.1.1.4'
Fe Fe 0.3463 0.8444 'International Tables Vol C Tables 4.2.6.8 and 6.1.1.4'
Sn Sn -0.6537 1.4246 'International Tables Vol C Tables 4.2.6.8 and 6.1.1.4'

loop_
_geom_angle_atom_site_label_1
_geom_angle_atom_site_label_2
_geom_angle_atom_site_label_3
_geom_angle
F1 Sn1 C1 93.84(10)
F1 Sn1 C21 95.01(11)
C1 Sn1 C21 117.64(11)
F1 Sn1 C31 94.20(10)
C1 Sn1 C31 123.32(11)
C21 Sn1 C31 117.34(12)
F1 Sn1 O1 172.54(8)
C1 Sn1 O1 78.80(9)
C21 Sn1 O1 89.55(10)
C31 Sn1 O1 88.93(10)
O1 P1 N1 117.81(13)
O1 P1 N2 114.52(13)
N1 P1 N2 95.90(13)
O1 P1 C2 104.45(13)
N1 P1 C2 113.87(15)
N2 P1 C2 110.44(14)
P1 O1 Sn1 117.54(12)
C2 Fe1 C10 176.25(15)
C2 Fe1 C9 143.61(15)
C10 Fe1 C9 39.83(16)
C2 Fe1 C6 138.80(15)
C10 Fe1 C6 40.64(16)
C9 Fe1 C6 67.52(15)
C2 Fe1 C8 116.81(15)
C10 Fe1 C8 66.80(16)
C9 Fe1 C8 39.68(15)
C6 Fe1 C8 67.01(14)
C2 Fe1 C3 41.05(11)
C10 Fe1 C3 139.63(16)
C9 Fe1 C3 111.99(14)
C6 Fe1 C3 178.79(15)
C8 Fe1 C3 111.88(14)
C2 Fe1 C5 67.74(12)
C10 Fe1 C5 108.75(15)
C9 Fe1 C5 133.93(16)
C6 Fe1 C5 113.04(14)
C8 Fe1 C5 173.53(15)
C3 Fe1 C5 68.12(13)
C2 Fe1 C7 115.22(13)
C10 Fe1 C7 66.67(15)
C9 Fe1 C7 66.80(15)
C6 Fe1 C7 39.19(14)
C8 Fe1 C7 39.99(14)
C3 Fe1 C7 139.63(14)
C5 Fe1 C7 143.72(13)
C2 Fe1 C1 40.80(11)
C10 Fe1 C1 135.60(16)
C9 Fe1 C1 173.53(16)
C6 Fe1 C1 111.87(13)
C8 Fe1 C1 146.58(15)
C3 Fe1 C1 68.75(12)
C5 Fe1 C1 39.85(12)
C7 Fe1 C1 117.13(13)
C2 Fe1 C4 67.96(12)
C10 Fe1 C4 110.40(15)
C9 Fe1 C4 108.28(15)
C6 Fe1 C4 140.89(16)
C8 Fe1 C4 135.45(14)
C3 Fe1 C4 40.23(13)
C5 Fe1 C4 40.50(11)
C7 Fe1 C4 174.98(13)
C1 Fe1 C4 67.86(12)
C5 C1 C2 107.3(3)
C5 C1 Fe1 69.77(17)
C2 C1 Fe1 68.65(16)
C5 C1 Sn1 133.8(2)
C2 C1 Sn1 118.8(2)
Fe1 C1 Sn1 123.18(14)
C1 C2 C3 108.5(3)
C1 C2 P1 119.0(2)
C3 C2 P1 131.8(2)
C1 C2 Fe1 70.55(16)
C3 C2 Fe1 70.11(17)
P1 C2 Fe1 131.86(17)
C4 C3 C2 107.0(3)
C4 C3 Fe1 70.21(18)
C2 C3 Fe1 68.85(17)
C4 C3 H3A 126.5
C2 C3 H3A 126.5
Fe1 C3 H3A 126.0
C3 C4 C5 108.2(3)
C3 C4 Fe1 69.56(18)
C5 C4 Fe1 69.45(17)
C3 C4 H4A 125.9
C5 C4 H4A 125.9
Fe1 C4 H4A 126.7
C1 C5 C4 109.0(3)
C1 C5 Fe1 70.38(17)
C4 C5 Fe1 70.05(18)
C1 C5 H5A 125.5
C4 C5 H5A 125.5
Fe1 C5 H5A 125.7
C7 C6 C10 107.4(3)
C7 C6 Fe1 70.9(2)
C10 C6 Fe1 69.5(2)
C7 C6 H6A 126.3
C10 C6 H6A 126.3
Fe1 C6 H6A 124.9
C6 C7 C8 108.7(4)
C6 C7 Fe1 69.9(2)
C8 C7 Fe1 69.6(2)
C6 C7 H7A 125.6
C8 C7 H7A 125.6
Fe1 C7 H7A 126.4
C9 C8 C7 107.9(4)
C9 C8 Fe1 70.0(2)
C7 C8 Fe1 70.4(2)
C9 C8 H8A 126.1
C7 C8 H8A 126.1
Fe1 C8 H8A 125.2
C8 C9 C10 108.0(4)
C8 C9 Fe1 70.3(2)
C10 C9 Fe1 69.9(2)
C8 C9 H9A 126.0
C10 C9 H9A 126.0
Fe1 C9 H9A 125.4
C9 C10 C6 108.0(4)
C9 C10 Fe1 70.3(2)
C6 C10 Fe1 69.9(2)
C9 C10 H10A 126.0
C6 C10 H10A 126.0
Fe1 C10 H10A 125.4
C17 N1 C11 116.9(3)
C17 N1 P1 120.6(2)
C11 N1 P1 109.69(19)
C18 N2 C12 116.8(2)
C18 N2 P1 118.9(2)
C12 N2 P1 109.15(19)
N1 C11 C16 116.1(2)
N1 C11 C12 104.2(2)
C16 C11 C12 110.2(3)
N1 C11 H11A 108.7
C16 C11 H11A 108.7
C12 C11 H11A 108.7
N2 C12 C13 116.6(3)
N2 C12 C11 103.4(2)
C13 C12 C11 111.3(3)
N2 C12 H12A 108.4
C13 C12 H12A 108.4
C11 C12 H12A 108.4
C12 C13 C14 106.9(3)
C12 C13 H13A 110.3
C14 C13 H13A 110.3
C12 C13 H13B 110.3
C14 C13 H13B 110.3
H13A C13 H13B 108.6
C15 C14 C13 113.7(3)
C15 C14 H14A 108.8
C13 C14 H14A 108.8
C15 C14 H14B 108.8
C13 C14 H14B 108.8
H14A C14 H14B 107.7
C14 C15 C16 112.2(3)
C14 C15 H15A 109.2
C16 C15 H15A 109.2
C14 C15 H15B 109.2
C16 C15 H15B 109.2
H15A C15 H15B 107.9
C11 C16 C15 108.5(3)
C11 C16 H16A 110.0
C15 C16 H16A 110.0
C11 C16 H16B 110.0
C15 C16 H16B 110.0
H16A C16 H16B 108.4
N1 C17 H17A 109.5
N1 C17 H17B 109.5
H17A C17 H17B 109.5
N1 C17 H17C 109.5
H17A C17 H17C 109.5
H17B C17 H17C 109.5
N2 C18 H18A 109.5
N2 C18 H18B 109.5
H18A C18 H18B 109.5
N2 C18 H18C 109.5
H18A C18 H18C 109.5
H18B C18 H18C 109.5
C22 C21 C26 118.2(3)
C22 C21 Sn1 123.9(2)
C26 C21 Sn1 117.8(2)
C23 C22 C21 121.2(3)
C23 C22 H22A 119.4
C21 C22 H22A 119.4
C22 C23 C24 120.3(4)
C22 C23 H23A 119.9
C24 C23 H23A 119.9
C25 C24 C23 119.4(3)
C25 C24 H24A 120.3
C23 C24 H24A 120.3
C24 C25 C26 120.7(4)
C24 C25 H25A 119.6
C26 C25 H25A 119.6
C25 C26 C21 120.1(4)
C25 C26 H26A 119.9
C21 C26 H26A 119.9
C36 C31 C32 117.9(3)
C36 C31 Sn1 124.4(2)
C32 C31 Sn1 117.6(2)
C33 C32 C31 121.0(3)
C33 C32 H32A 119.5
C31 C32 H32A 119.5
C34 C33 C32 120.3(3)
C34 C33 H33A 119.9
C32 C33 H33A 119.9
C35 C34 C33 119.2(3)
C35 C34 H34A 120.4
C33 C34 H34A 120.4
C34 C35 C36 120.5(3)
C34 C35 H35A 119.7
C36 C35 H35A 119.7
C35 C36 C31 121.1(3)
C35 C36 H36A 119.5
C31 C36 H36A 119.5

loop_
_geom_bond_atom_site_label_1
_geom_bond_atom_site_label_2
_geom_bond_distance
Sn1 F1 2.0145(18)
Sn1 C1 2.119(3)
Sn1 C21 2.129(3)
Sn1 C31 2.133(3)
Sn1 O1 2.3623(19)
P1 O1 1.501(2)
P1 N1 1.647(3)
P1 N2 1.651(3)
P1 C2 1.758(3)
Fe1 C2 2.036(3)
Fe1 C10 2.038(4)
Fe1 C9 2.043(4)
Fe1 C6 2.044(3)
Fe1 C8 2.047(4)
Fe1 C3 2.053(3)
Fe1 C5 2.054(3)
Fe1 C7 2.057(3)
Fe1 C1 2.061(3)
Fe1 C4 2.062(3)
C1 C5 1.402(4)
C1 C2 1.428(4)
C2 C3 1.434(4)
C3 C4 1.415(4)
C3 H3A 0.9300
C4 C5 1.424(4)
C4 H4A 0.9300
C5 H5A 0.9300
C6 C7 1.375(5)
C6 C10 1.417(5)
C6 H6A 0.9300
C7 C8 1.403(5)
C7 H7A 0.9300
C8 C9 1.388(5)
C8 H8A 0.9300
C9 C10 1.390(6)
C9 H9A 0.9300
C10 H10A 0.9300
N1 C17 1.462(4)
N1 C11 1.463(4)
N2 C18 1.461(4)
N2 C12 1.483(4)
C11 C16 1.503(4)
C11 C12 1.511(4)
C11 H11A 0.9800
C12 C13 1.499(4)
C12 H12A 0.9800
C13 C14 1.553(4)
C13 H13A 0.9700
C13 H13B 0.9700
C14 C15 1.518(5)
C14 H14A 0.9700
C14 H14B 0.9700
C15 C16 1.541(4)
C15 H15A 0.9700
C15 H15B 0.9700
C16 H16A 0.9700
C16 H16B 0.9700
C17 H17A 0.9600
C17 H17B 0.9600
C17 H17C 0.9600
C18 H18A 0.9600
C18 H18B 0.9600
C18 H18C 0.9600
C21 C22 1.386(5)
C21 C26 1.398(5)
C22 C23 1.378(5)
C22 H22A 0.9300
C23 C24 1.386(5)
C23 H23A 0.9300
C24 C25 1.369(5)
C24 H24A 0.9300
C25 C26 1.392(5)
C25 H25A 0.9300
C26 H26A 0.9300
C31 C36 1.386(4)
C31 C32 1.392(4)
C32 C33 1.383(4)
C32 H32A 0.9300
C33 C34 1.381(5)
C33 H33A 0.9300
C34 C35 1.378(5)
C34 H34A 0.9300
C35 C36 1.379(4)
C35 H35A 0.9300
C36 H36A 0.9300

loop_
_geom_torsion_atom_site_label_1
_geom_torsion_atom_site_label_2
_geom_torsion_atom_site_label_3
_geom_torsion_atom_site_label_4
_geom_torsion
N1 P1 O1 Sn1 136.98(13)
N2 P1 O1 Sn1 -111.41(14)
C2 P1 O1 Sn1 9.52(17)
F1 Sn1 O1 P1 4.9(7)
C1 Sn1 O1 P1 -4.55(14)
C21 Sn1 O1 P1 -122.88(15)
C31 Sn1 O1 P1 119.77(15)
C2 Fe1 C1 C5 -118.9(2)
C10 Fe1 C1 C5 59.6(3)
C9 Fe1 C1 C5 16.9(13)
C6 Fe1 C1 C5 100.2(2)
C8 Fe1 C1 C5 -178.8(2)
C3 Fe1 C1 C5 -80.90(19)
C7 Fe1 C1 C5 143.10(19)
C4 Fe1 C1 C5 -37.47(18)
C10 Fe1 C1 C2 178.5(2)
C9 Fe1 C1 C2 135.8(12)
C6 Fe1 C1 C2 -140.9(2)
C8 Fe1 C1 C2 -59.8(3)
C3 Fe1 C1 C2 38.01(17)
C5 Fe1 C1 C2 118.9(2)
C7 Fe1 C1 C2 -97.99(19)
C4 Fe1 C1 C2 81.45(18)
C2 Fe1 C1 Sn1 111.3(2)
C10 Fe1 C1 Sn1 -70.2(3)
C9 Fe1 C1 Sn1 -112.9(12)
C6 Fe1 C1 Sn1 -29.6(2)
C8 Fe1 C1 Sn1 51.4(3)
C3 Fe1 C1 Sn1 149.3(2)
C5 Fe1 C1 Sn1 -129.8(3)
C7 Fe1 C1 Sn1 13.3(2)
C4 Fe1 C1 Sn1 -167.3(2)
F1 Sn1 C1 C5 2.2(3)
C21 Sn1 C1 C5 -95.5(3)
C31 Sn1 C1 C5 99.7(3)
O1 Sn1 C1 C5 -179.1(3)
F1 Sn1 C1 C2 177.4(2)
C21 Sn1 C1 C2 79.7(3)
C31 Sn1 C1 C2 -85.0(3)
O1 Sn1 C1 C2 -3.8(2)
F1 Sn1 C1 Fe1 95.29(16)
C21 Sn1 C1 Fe1 -2.4(2)
C31 Sn1 C1 Fe1 -167.13(14)
O1 Sn1 C1 Fe1 -85.93(16)
C5 C1 C2 C3 -0.7(3)
Fe1 C1 C2 C3 -60.1(2)
Sn1 C1 C2 C3 -177.2(2)
C5 C1 C2 P1 -172.8(2)
Fe1 C1 C2 P1 127.8(2)
Sn1 C1 C2 P1 10.7(3)
C5 C1 C2 Fe1 59.3(2)
Sn1 C1 C2 Fe1 -117.10(19)
O1 P1 C2 C1 -13.0(3)
N1 P1 C2 C1 -142.9(2)
N2 P1 C2 C1 110.6(2)
O1 P1 C2 C3 177.0(3)
N1 P1 C2 C3 47.2(4)
N2 P1 C2 C3 -59.4(3)
O1 P1 C2 Fe1 76.2(2)
N1 P1 C2 Fe1 -53.7(2)
N2 P1 C2 Fe1 -160.24(18)
C10 Fe1 C2 C1 -16(2)
C9 Fe1 C2 C1 -172.4(2)
C6 Fe1 C2 C1 62.8(3)
C8 Fe1 C2 C1 147.75(18)
C3 Fe1 C2 C1 -119.1(3)
C5 Fe1 C2 C1 -37.30(17)
C7 Fe1 C2 C1 103.06(19)
C4 Fe1 C2 C1 -81.19(18)
C10 Fe1 C2 C3 103(2)
C9 Fe1 C2 C3 -53.3(3)
C6 Fe1 C2 C3 -178.2(2)
C8 Fe1 C2 C3 -93.2(2)
C5 Fe1 C2 C3 81.8(2)
C7 Fe1 C2 C3 -137.9(2)
C1 Fe1 C2 C3 119.1(3)
C4 Fe1 C2 C3 37.88(19)
C10 Fe1 C2 P1 -128(2)
C9 Fe1 C2 P1 75.6(3)
C6 Fe1 C2 P1 -49.3(3)
C8 Fe1 C2 P1 35.7(3)
C3 Fe1 C2 P1 128.9(3)
C5 Fe1 C2 P1 -149.3(2)
C7 Fe1 C2 P1 -9.0(3)
C1 Fe1 C2 P1 -112.0(3)
C4 Fe1 C2 P1 166.8(2)
C1 C2 C3 C4 0.2(4)
P1 C2 C3 C4 170.9(2)
Fe1 C2 C3 C4 -60.1(2)
C1 C2 C3 Fe1 60.4(2)
P1 C2 C3 Fe1 -128.9(3)
C2 Fe1 C3 C4 118.2(3)
C10 Fe1 C3 C4 -56.1(3)
C9 Fe1 C3 C4 -92.7(2)
C6 Fe1 C3 C4 -158(7)
C8 Fe1 C3 C4 -135.6(2)
C5 Fe1 C3 C4 37.44(19)
C7 Fe1 C3 C4 -172.2(2)
C1 Fe1 C3 C4 80.4(2)
C10 Fe1 C3 C2 -174.3(2)
C9 Fe1 C3 C2 149.1(2)
C6 Fe1 C3 C2 83(7)
C8 Fe1 C3 C2 106.2(2)
C5 Fe1 C3 C2 -80.77(19)
C7 Fe1 C3 C2 69.6(3)
C1 Fe1 C3 C2 -37.79(18)
C4 Fe1 C3 C2 -118.2(3)
C2 C3 C4 C5 0.4(4)
Fe1 C3 C4 C5 -58.9(2)
C2 C3 C4 Fe1 59.3(2)
C2 Fe1 C4 C3 -38.63(18)
C10 Fe1 C4 C3 145.0(2)
C9 Fe1 C4 C3 102.7(2)
C6 Fe1 C4 C3 179.3(2)
C8 Fe1 C4 C3 67.8(3)
C5 Fe1 C4 C3 -119.7(3)
C7 Fe1 C4 C3 91.4(17)
C1 Fe1 C4 C3 -82.83(19)
C2 Fe1 C4 C5 81.1(2)
C10 Fe1 C4 C5 -95.3(2)
C9 Fe1 C4 C5 -137.6(2)
C6 Fe1 C4 C5 -61.0(3)
C8 Fe1 C4 C5 -172.5(2)
C3 Fe1 C4 C5 119.7(3)
C7 Fe1 C4 C5 -148.9(16)
C1 Fe1 C4 C5 36.88(19)
C2 C1 C5 C4 1.0(3)
Fe1 C1 C5 C4 59.6(2)
Sn1 C1 C5 C4 176.6(2)
C2 C1 C5 Fe1 -58.6(2)
Sn1 C1 C5 Fe1 117.0(3)
C3 C4 C5 C1 -0.9(4)
Fe1 C4 C5 C1 -59.8(2)
C3 C4 C5 Fe1 58.9(2)
C2 Fe1 C5 C1 38.17(16)
C10 Fe1 C5 C1 -140.4(2)
C9 Fe1 C5 C1 -177.4(2)
C6 Fe1 C5 C1 -97.0(2)
C8 Fe1 C5 C1 173.9(12)
C3 Fe1 C5 C1 82.63(18)
C7 Fe1 C5 C1 -64.6(3)
C4 Fe1 C5 C1 119.8(3)
C2 Fe1 C5 C4 -81.7(2)
C10 Fe1 C5 C4 99.8(2)
C9 Fe1 C5 C4 62.8(3)
C6 Fe1 C5 C4 143.2(2)
C8 Fe1 C5 C4 54.1(13)
C3 Fe1 C5 C4 -37.19(19)
C7 Fe1 C5 C4 175.6(2)
C1 Fe1 C5 C4 -119.8(3)
C2 Fe1 C6 C7 67.8(3)
C10 Fe1 C6 C7 -117.8(3)
C9 Fe1 C6 C7 -80.4(2)
C8 Fe1 C6 C7 -37.2(2)
C3 Fe1 C6 C7 -14(7)
C5 Fe1 C6 C7 149.8(2)
C1 Fe1 C6 C7 106.6(2)
C4 Fe1 C6 C7 -172.0(2)
C2 Fe1 C6 C10 -174.3(2)
C9 Fe1 C6 C10 37.5(2)
C8 Fe1 C6 C10 80.6(3)
C3 Fe1 C6 C10 104(7)
C5 Fe1 C6 C10 -92.3(2)
C7 Fe1 C6 C10 117.8(3)
C1 Fe1 C6 C10 -135.6(2)
C4 Fe1 C6 C10 -54.2(3)
C10 C6 C7 C8 -1.2(4)
Fe1 C6 C7 C8 59.0(2)
C10 C6 C7 Fe1 -60.2(2)
C2 Fe1 C7 C6 -137.6(2)
C10 Fe1 C7 C6 38.8(2)
C9 Fe1 C7 C6 82.4(2)
C8 Fe1 C7 C6 120.0(3)
C3 Fe1 C7 C6 179.5(2)
C5 Fe1 C7 C6 -51.4(3)
C1 Fe1 C7 C6 -91.9(2)
C4 Fe1 C7 C6 94.1(17)
C2 Fe1 C7 C8 102.4(2)
C10 Fe1 C7 C8 -81.2(3)
C9 Fe1 C7 C8 -37.6(2)
C6 Fe1 C7 C8 -120.0(3)
C3 Fe1 C7 C8 59.5(3)
C5 Fe1 C7 C8 -171.4(2)
C1 Fe1 C7 C8 148.0(2)
C4 Fe1 C7 C8 -25.9(18)
C6 C7 C8 C9 1.1(4)
Fe1 C7 C8 C9 60.2(2)
C6 C7 C8 Fe1 -59.2(2)
C2 Fe1 C8 C9 143.5(2)
C10 Fe1 C8 C9 -37.6(2)
C6 Fe1 C8 C9 -82.0(3)
C3 Fe1 C8 C9 98.5(3)
C5 Fe1 C8 C9 9.8(14)
C7 Fe1 C8 C9 -118.5(3)
C1 Fe1 C8 C9 -177.3(2)
C4 Fe1 C8 C9 58.4(3)
C2 Fe1 C8 C7 -98.1(2)
C10 Fe1 C8 C7 80.8(3)
C9 Fe1 C8 C7 118.5(3)
C6 Fe1 C8 C7 36.5(2)
C3 Fe1 C8 C7 -143.0(2)
C5 Fe1 C8 C7 128.3(12)
C1 Fe1 C8 C7 -58.8(3)
C4 Fe1 C8 C7 176.9(2)
C7 C8 C9 C10 -0.5(4)
Fe1 C8 C9 C10 59.9(3)
C7 C8 C9 Fe1 -60.5(2)
C2 Fe1 C9 C8 -63.6(3)
C10 Fe1 C9 C8 118.8(3)
C6 Fe1 C9 C8 80.6(3)
C3 Fe1 C9 C8 -98.2(2)
C5 Fe1 C9 C8 -178.5(2)
C7 Fe1 C9 C8 37.9(2)
C1 Fe1 C9 C8 166.5(11)
C4 Fe1 C9 C8 -141.0(2)
C2 Fe1 C9 C10 177.6(2)
C6 Fe1 C9 C10 -38.2(2)
C8 Fe1 C9 C10 -118.8(3)
C3 Fe1 C9 C10 143.0(2)
C5 Fe1 C9 C10 62.7(3)
C7 Fe1 C9 C10 -80.9(3)
C1 Fe1 C9 C10 47.7(13)
C4 Fe1 C9 C10 100.2(2)
C8 C9 C10 C6 -0.2(4)
Fe1 C9 C10 C6 60.0(2)
C8 C9 C10 Fe1 -60.2(3)
C7 C6 C10 C9 0.9(4)
Fe1 C6 C10 C9 -60.2(3)
C7 C6 C10 Fe1 61.1(2)
C2 Fe1 C10 C9 -158(2)
C6 Fe1 C10 C9 118.7(3)
C8 Fe1 C10 C9 37.5(2)
C3 Fe1 C10 C9 -59.5(3)
C5 Fe1 C10 C9 -137.5(2)
C7 Fe1 C10 C9 81.2(3)
C1 Fe1 C10 C9 -173.2(2)
C4 Fe1 C10 C9 -94.4(3)
C2 Fe1 C10 C6 83(2)
C9 Fe1 C10 C6 -118.7(3)
C8 Fe1 C10 C6 -81.2(2)
C3 Fe1 C10 C6 -178.2(2)
C5 Fe1 C10 C6 103.8(2)
C7 Fe1 C10 C6 -37.5(2)
C1 Fe1 C10 C6 68.1(3)
C4 Fe1 C10 C6 146.9(2)
O1 P1 N1 C17 -31.7(3)
N2 P1 N1 C17 -153.4(3)
C2 P1 N1 C17 91.1(3)
O1 P1 N1 C11 108.7(2)
N2 P1 N1 C11 -13.1(2)
C2 P1 N1 C11 -128.5(2)
O1 P1 N2 C18 84.6(3)
N1 P1 N2 C18 -151.2(2)
C2 P1 N2 C18 -33.0(3)
O1 P1 N2 C12 -137.99(19)
N1 P1 N2 C12 -13.8(2)
C2 P1 N2 C12 104.5(2)
C17 N1 C11 C16 -61.7(4)
P1 N1 C11 C16 156.3(2)
C17 N1 C11 C12 176.8(3)
P1 N1 C11 C12 34.9(3)
C18 N2 C12 C13 -64.0(4)
P1 N2 C12 C13 157.5(2)
C18 N2 C12 C11 173.4(3)
P1 N2 C12 C11 34.9(3)
N1 C11 C12 N2 -42.8(3)
C16 C11 C12 N2 -168.1(2)
N1 C11 C12 C13 -168.9(3)
C16 C11 C12 C13 65.8(3)
N2 C12 C13 C14 -177.8(2)
C11 C12 C13 C14 -59.5(3)
C12 C13 C14 C15 53.3(4)
C13 C14 C15 C16 -51.6(4)
N1 C11 C16 C15 -177.6(3)
C12 C11 C16 C15 -59.4(3)
C14 C15 C16 C11 53.0(4)
F1 Sn1 C21 C22 -173.0(3)
C1 Sn1 C21 C22 -76.0(3)
C31 Sn1 C21 C22 89.7(3)
O1 Sn1 C21 C22 1.1(3)
F1 Sn1 C21 C26 2.9(3)
C1 Sn1 C21 C26 99.9(3)
C31 Sn1 C21 C26 -94.5(3)
O1 Sn1 C21 C26 177.0(2)
C26 C21 C22 C23 -2.9(5)
Sn1 C21 C22 C23 172.9(3)
C21 C22 C23 C24 1.2(5)
C22 C23 C24 C25 1.2(6)
C23 C24 C25 C26 -1.8(6)
C24 C25 C26 C21 0.0(5)
C22 C21 C26 C25 2.3(5)
Sn1 C21 C26 C25 -173.8(3)
F1 Sn1 C31 C36 164.7(3)
C1 Sn1 C31 C36 67.3(3)
C21 Sn1 C31 C36 -97.5(3)
O1 Sn1 C31 C36 -8.5(3)
F1 Sn1 C31 C32 -17.2(2)
C1 Sn1 C31 C32 -114.6(2)
C21 Sn1 C31 C32 80.7(3)
O1 Sn1 C31 C32 169.6(2)
C36 C31 C32 C33 -0.3(5)
Sn1 C31 C32 C33 -178.5(2)
C31 C32 C33 C34 -0.2(5)
C32 C33 C34 C35 0.2(5)
C33 C34 C35 C36 0.2(5)
C34 C35 C36 C31 -0.7(5)
C32 C31 C36 C35 0.7(5)
Sn1 C31 C36 C35 178.8(2)

loop_
_platon_squeeze_void_nr
_platon_squeeze_void_average_x
_platon_squeeze_void_average_y
_platon_squeeze_void_average_z
_platon_squeeze_void_volume
_platon_squeeze_void_count_electrons
_platon_squeeze_void_content
1 0.072 0.017 0.421 108 34 ' '
2 -0.072 0.517 0.079 108 35 ' '
3 0.428 -0.017 0.921 108 35 ' '
4 0.572 0.483 0.579 108 35 ' '
